data_7006159
loop_
_publ_author_name
'Prema, Dipesh'
'Wiznycia, Alexander V.'
'Scott, Benjamin M. T.'
'Hilborn, Jessica'
'Desper, John'
'Levy, Christopher J.'

_publ_section_title
;
 Dinuclear zinc(II) complexes of symmetric Schiff-base ligands with
 extended quinoline sidearms.
;
_journal_issue 42
_journal_name_full 'Dalton transactions (Cambridge, England : 2003)'
_journal_page_first 4788
_journal_page_last 4796
_journal_paper_doi 10.1039/b709454j
_journal_year 2007
_chemical_formula_moiety 'C34 H28 N4'
_chemical_formula_sum 'C34 H28 N4'
_chemical_formula_weight 492.60
_chemical_name_systematic
;
1,2-bis(benzoquinoline imine) cyclohexane
;
_space_group_IT_number 92
_symmetry_cell_setting tetragonal
_symmetry_space_group_name_Hall 'P 4abw 2nw'
_symmetry_space_group_name_H-M 'P 41 21 2'
_atom_sites_solution_hydrogens geom
_atom_sites_solution_primary direct
_atom_sites_solution_secondary difmap
_audit_creation_method SHELXL-97
_cell_angle_alpha 90.00
_cell_angle_beta 90.00
_cell_angle_gamma 90.00
_cell_formula_units_Z 4
_cell_length_a 6.6519(2)
_cell_length_b 6.6519(2)
_cell_length_c 56.855(3)
_cell_measurement_reflns_used 3897
_cell_measurement_temperature 173(2)
_cell_measurement_theta_max 26.65
_cell_measurement_theta_min 3.05
_cell_volume 2515.71(17)
_computing_cell_refinement 'Bruker XSCANS'
_computing_data_collection 'Bruker XSCANS'
_computing_data_reduction 'Bruker SHELXTL'
_computing_molecular_graphics 'Bruker SHELXTL'
_computing_publication_material 'Bruker SHELXTL'
_computing_structure_refinement 'SHELXL-97 (Sheldrick, 1997)'
_computing_structure_solution 'SHELXS-97 (Sheldrick, 1990)'
_diffrn_ambient_temperature 173(2)
_diffrn_measured_fraction_theta_full 0.966
_diffrn_measured_fraction_theta_max 0.966
_diffrn_measurement_device_type 'Bruker P4'
_diffrn_measurement_method '\w scans'
_diffrn_radiation_monochromator graphite
_diffrn_radiation_source 'fine-focus sealed tube'
_diffrn_radiation_type MoK\a
_diffrn_radiation_wavelength 0.71073
_diffrn_reflns_av_R_equivalents 0.1366
_diffrn_reflns_av_sigmaI/netI 0.0567
_diffrn_reflns_limit_h_max 8
_diffrn_reflns_limit_h_min -8
_diffrn_reflns_limit_k_max 7
_diffrn_reflns_limit_k_min -8
_diffrn_reflns_limit_l_max 65
_diffrn_reflns_limit_l_min -68
_diffrn_reflns_number 14701
_diffrn_reflns_theta_full 26.84
_diffrn_reflns_theta_max 26.84
_diffrn_reflns_theta_min 2.87
_exptl_absorpt_coefficient_mu 0.077
_exptl_absorpt_correction_type none
_exptl_crystal_colour colorless
_exptl_crystal_density_diffrn 1.301
_exptl_crystal_density_method 'not measured'
_exptl_crystal_description prism
_exptl_crystal_F_000 1040
_exptl_crystal_size_max 0.40
_exptl_crystal_size_mid 0.30
_exptl_crystal_size_min 0.25
_refine_diff_density_max 0.198
_refine_diff_density_min -0.264
_refine_diff_density_rms 0.061
_refine_ls_extinction_coef 0.025(3)
_refine_ls_extinction_expression Fc^*^=kFc[1+0.001xFc^2^\l^3^/sin(2\q)]^-1/4^
_refine_ls_extinction_method SHELXL
_refine_ls_goodness_of_fit_ref 1.127
_refine_ls_hydrogen_treatment mixed
_refine_ls_matrix_type full
_refine_ls_number_parameters 173
_refine_ls_number_reflns 1685
_refine_ls_number_restraints 0
_refine_ls_restrained_S_all 1.127
_refine_ls_R_factor_all 0.0557
_refine_ls_R_factor_gt 0.0487
_refine_ls_shift/su_max 0.000
_refine_ls_shift/su_mean 0.000
_refine_ls_structure_factor_coef Fsqd
_refine_ls_weighting_details 'calc w=1/[\s^2^(Fo^2^)+(0.0550P)^2^+0.7000P] where P=(Fo^2^+2Fc^2^)/3'
_refine_ls_weighting_scheme calc
_refine_ls_wR_factor_gt 0.1130
_refine_ls_wR_factor_ref 0.1178
_reflns_number_gt 1495
_reflns_number_total 1685
_reflns_threshold_expression >2sigma(I)
_cod_data_source_file b709454j.txt
_cod_data_source_block dp0502m
_cod_depositor_comments
;
The following automatic conversions were performed:
'_symmetry_cell_setting' value 'Tetragonal' changed to 'tetragonal'
according to '/home/saulius/struct/CIF-dictionaries/cif_core.dic'
dictionary named 'cif_core.dic' version 2.4.1 from 2010-06-29.

Automatic conversion script
Id: cif_fix_enum 1527 2010-12-29 10:47:43Z saulius 
;
_cod_original_cell_volume 2515.71(18)
_cod_original_sg_symbol_H-M P4(1)2(1)2
_cod_database_code 7006159

loop_
_symmetry_equiv_pos_as_xyz
'x, y, z'
'-x, -y, z+1/2'
'-y+1/2, x+1/2, z+1/4'
'y+1/2, -x+1/2, z+3/4'
'-x+1/2, y+1/2, -z+1/4'
'x+1/2, -y+1/2, -z+3/4'
'y, x, -z'
'-y, -x, -z+1/2'

loop_
_atom_site_label
_atom_site_type_symbol
_atom_site_fract_x
_atom_site_fract_y
_atom_site_fract_z
_atom_site_U_iso_or_equiv
_atom_site_adp_type
_atom_site_occupancy
_atom_site_symmetry_multiplicity
_atom_site_calc_flag
_atom_site_refinement_flags
_atom_site_disorder_assembly
_atom_site_disorder_group
C11 C 0.3618(3) 0.5211(3) 0.06911(4) 0.0221(5) Uani 1 1 d . . .
N12 N 0.2088(3) 0.4477(3) 0.05601(3) 0.0232(4) Uani 1 1 d . . .
C13 C 0.2356(3) 0.2739(3) 0.04525(4) 0.0233(5) Uani 1 1 d . . .
C14 C 0.4148(4) 0.1631(3) 0.04623(4) 0.0270(5) Uani 1 1 d . . .
H14 H 0.4276 0.0394 0.0380 0.032 Uiso 1 1 calc R . .
C15 C 0.5698(3) 0.2367(3) 0.05925(4) 0.0272(5) Uani 1 1 d . . .
H15 H 0.6926 0.1644 0.0603 0.033 Uiso 1 1 calc R . .
C16 C 0.5472(3) 0.4201(3) 0.07117(4) 0.0242(5) Uani 1 1 d . . .
C17 C 0.7038(4) 0.5045(4) 0.08513(4) 0.0294(5) Uani 1 1 d . . .
H17 H 0.8294 0.4372 0.0863 0.035 Uiso 1 1 calc R . .
C18 C 0.6753(4) 0.6783(4) 0.09666(4) 0.0297(6) Uani 1 1 d . . .
H18 H 0.7817 0.7316 0.1059 0.036 Uiso 1 1 calc R . .
C19 C 0.4898(3) 0.7853(4) 0.09542(4) 0.0257(5) Uani 1 1 d . . .
C20 C 0.4614(4) 0.9655(4) 0.10769(4) 0.0316(6) Uani 1 1 d . . .
H20 H 0.5677 1.0184 0.1170 0.038 Uiso 1 1 calc R . .
C21 C 0.2829(4) 1.0660(4) 0.10646(4) 0.0323(6) Uani 1 1 d . . .
H21 H 0.2648 1.1873 0.1150 0.039 Uiso 1 1 calc R . .
C22 C 0.1272(4) 0.9903(4) 0.09265(4) 0.0314(6) Uani 1 1 d . . .
H22 H 0.0030 1.0605 0.0919 0.038 Uiso 1 1 calc R . .
C23 C 0.1517(4) 0.8157(4) 0.08021(4) 0.0272(5) Uani 1 1 d . . .
H23 H 0.0450 0.7669 0.0707 0.033 Uiso 1 1 calc R . .
C24 C 0.3329(3) 0.7082(3) 0.08142(4) 0.0234(5) Uani 1 1 d . . .
C25 C 0.0616(4) 0.1958(3) 0.03199(4) 0.0246(5) Uani 1 1 d . . .
H25 H -0.0490 0.2820 0.0288 0.029 Uiso 1 1 calc R . .
C31 C -0.1198(3) -0.0523(3) 0.01224(3) 0.0235(5) Uani 1 1 d . . .
H31 H -0.2195 0.0595 0.0108 0.028 Uiso 1 1 calc R . .
N31 N 0.0572(3) 0.0176(3) 0.02484(3) 0.0254(4) Uani 1 1 d . . .
C32 C -0.2130(4) -0.2272(3) 0.02563(4) 0.0259(5) Uani 1 1 d . . .
H32A H -0.2616 -0.1791 0.0411 0.031 Uiso 1 1 calc R . .
H32B H -0.1093 -0.3311 0.0285 0.031 Uiso 1 1 calc R . .
C33 C -0.3876(4) -0.3201(4) 0.01211(4) 0.0284(5) Uani 1 1 d . . .
H33A H -0.4408 -0.4368 0.0209 0.034 Uiso 1 1 calc R . .
H33B H -0.4971 -0.2201 0.0105 0.034 Uiso 1 1 calc R . .

loop_
_atom_site_aniso_label
_atom_site_aniso_U_11
_atom_site_aniso_U_22
_atom_site_aniso_U_33
_atom_site_aniso_U_23
_atom_site_aniso_U_13
_atom_site_aniso_U_12
C11 0.0227(11) 0.0245(11) 0.0193(10) 0.0028(9) 0.0003(8) -0.0029(9)
N12 0.0256(10) 0.0229(9) 0.0209(9) 0.0005(7) 0.0002(7) -0.0020(8)
C13 0.0244(11) 0.0231(11) 0.0223(10) 0.0005(9) 0.0024(9) -0.0016(9)
C14 0.0299(12) 0.0267(12) 0.0243(11) -0.0019(9) 0.0032(9) 0.0004(10)
C15 0.0231(12) 0.0267(12) 0.0318(12) 0.0036(10) 0.0040(9) 0.0039(10)
C16 0.0245(11) 0.0258(11) 0.0225(10) 0.0038(9) 0.0021(9) -0.0030(9)
C17 0.0242(11) 0.0329(13) 0.0310(12) 0.0045(10) -0.0038(10) -0.0007(10)
C18 0.0274(13) 0.0364(14) 0.0252(11) 0.0004(10) -0.0055(9) -0.0044(10)
C19 0.0293(12) 0.0300(12) 0.0178(10) 0.0030(9) -0.0013(9) -0.0060(11)
C20 0.0397(14) 0.0316(12) 0.0233(10) -0.0023(10) -0.0021(10) -0.0083(11)
C21 0.0436(15) 0.0292(13) 0.0240(11) -0.0054(9) 0.0070(10) -0.0034(11)
C22 0.0326(13) 0.0271(12) 0.0346(12) 0.0000(10) 0.0044(10) 0.0027(11)
C23 0.0272(12) 0.0274(12) 0.0269(11) -0.0012(9) -0.0009(9) -0.0015(9)
C24 0.0270(12) 0.0250(11) 0.0183(9) 0.0013(9) 0.0012(9) -0.0040(9)
C25 0.0261(12) 0.0249(11) 0.0227(10) 0.0020(9) 0.0009(9) -0.0001(9)
C31 0.0240(11) 0.0243(11) 0.0221(11) -0.0025(9) -0.0002(9) -0.0006(9)
N31 0.0269(10) 0.0254(10) 0.0238(9) -0.0012(8) -0.0027(8) -0.0020(8)
C32 0.0323(12) 0.0256(11) 0.0199(9) -0.0005(9) 0.0024(9) -0.0033(10)
C33 0.0302(12) 0.0299(12) 0.0252(11) -0.0013(10) 0.0037(10) -0.0081(10)

loop_
_atom_type_symbol
_atom_type_description
_atom_type_scat_dispersion_real
_atom_type_scat_dispersion_imag
_atom_type_scat_source
C C 0.0033 0.0016 'International Tables Vol C Tables 4.2.6.8 and 6.1.1.4'
H H 0.0000 0.0000 'International Tables Vol C Tables 4.2.6.8 and 6.1.1.4'
N N 0.0061 0.0033 'International Tables Vol C Tables 4.2.6.8 and 6.1.1.4'

loop_
_geom_angle_atom_site_label_1
_geom_angle_atom_site_label_2
_geom_angle_atom_site_label_3
_geom_angle
_geom_angle_site_symmetry_1
_geom_angle_site_symmetry_3
_geom_angle_publ_flag
N12 C11 C16 122.2(2) . . ?
N12 C11 C24 118.6(2) . . ?
C16 C11 C24 119.2(2) . . ?
C13 N12 C11 118.0(2) . . ?
N12 C13 C14 123.8(2) . . ?
N12 C13 C25 116.1(2) . . ?
C14 C13 C25 120.1(2) . . ?
C15 C14 C13 118.4(2) . . ?
C14 C15 C16 119.7(2) . . ?
C15 C16 C11 117.9(2) . . ?
C15 C16 C17 122.2(2) . . ?
C11 C16 C17 119.9(2) . . ?
C18 C17 C16 120.5(2) . . ?
C17 C18 C19 121.9(2) . . ?
C20 C19 C24 119.5(2) . . ?
C20 C19 C18 121.3(2) . . ?
C24 C19 C18 119.2(2) . . ?
C21 C20 C19 120.8(2) . . ?
C20 C21 C22 119.9(2) . . ?
C23 C22 C21 120.6(2) . . ?
C22 C23 C24 120.6(2) . . ?
C23 C24 C19 118.6(2) . . ?
C23 C24 C11 122.1(2) . . ?
C19 C24 C11 119.3(2) . . ?
N31 C25 C13 121.1(2) . . ?
N31 C31 C32 109.15(17) . . ?
N31 C31 C31 107.73(15) . 7 ?
C32 C31 C31 110.53(15) . 7 ?
C25 N31 C31 118.7(2) . . ?
C31 C32 C33 111.58(18) . . ?
C33 C33 C32 110.65(16) 7 . ?

loop_
_geom_bond_atom_site_label_1
_geom_bond_atom_site_label_2
_geom_bond_distance
_geom_bond_site_symmetry_2
_geom_bond_publ_flag
C11 N12 1.352(3) . ?
C11 C16 1.409(3) . ?
C11 C24 1.441(3) . ?
N12 C13 1.320(3) . ?
C13 C14 1.403(3) . ?
C13 C25 1.476(3) . ?
C14 C15 1.360(3) . ?
C15 C16 1.403(3) . ?
C16 C17 1.425(3) . ?
C17 C18 1.343(3) . ?
C18 C19 1.426(3) . ?
C19 C20 1.399(3) . ?
C19 C24 1.409(3) . ?
C20 C21 1.364(4) . ?
C21 C22 1.394(3) . ?
C22 C23 1.370(3) . ?
C23 C24 1.403(3) . ?
C25 N31 1.253(3) . ?
C31 N31 1.455(3) . ?
C31 C32 1.522(3) . ?
C31 C31 1.529(4) 7 ?
C32 C33 1.524(3) . ?
C33 C33 1.516(4) 7 ?

loop_
_geom_torsion_atom_site_label_1
_geom_torsion_atom_site_label_2
_geom_torsion_atom_site_label_3
_geom_torsion_atom_site_label_4
_geom_torsion
_geom_torsion_site_symmetry_1
_geom_torsion_site_symmetry_2
_geom_torsion_site_symmetry_3
_geom_torsion_site_symmetry_4
_geom_torsion_publ_flag
C16 C11 N12 C13 1.2(3) . . . . ?
C24 C11 N12 C13 -178.46(18) . . . . ?
C11 N12 C13 C14 -1.4(3) . . . . ?
C11 N12 C13 C25 177.52(19) . . . . ?
N12 C13 C14 C15 0.9(3) . . . . ?
C25 C13 C14 C15 -177.93(19) . . . . ?
C13 C14 C15 C16 -0.2(3) . . . . ?
C14 C15 C16 C11 0.1(3) . . . . ?
C14 C15 C16 C17 179.8(2) . . . . ?
N12 C11 C16 C15 -0.6(3) . . . . ?
C24 C11 C16 C15 179.08(19) . . . . ?
N12 C11 C16 C17 179.74(19) . . . . ?
C24 C11 C16 C17 -0.6(3) . . . . ?
C15 C16 C17 C18 -178.7(2) . . . . ?
C11 C16 C17 C18 1.0(3) . . . . ?
C16 C17 C18 C19 -0.2(3) . . . . ?
C17 C18 C19 C20 179.5(2) . . . . ?
C17 C18 C19 C24 -1.0(3) . . . . ?
C24 C19 C20 C21 0.8(3) . . . . ?
C18 C19 C20 C21 -179.7(2) . . . . ?
C19 C20 C21 C22 -0.8(4) . . . . ?
C20 C21 C22 C23 -0.1(4) . . . . ?
C21 C22 C23 C24 1.0(3) . . . . ?
C22 C23 C24 C19 -0.9(3) . . . . ?
C22 C23 C24 C11 178.2(2) . . . . ?
C20 C19 C24 C23 0.1(3) . . . . ?
C18 C19 C24 C23 -179.51(19) . . . . ?
C20 C19 C24 C11 -179.10(19) . . . . ?
C18 C19 C24 C11 1.3(3) . . . . ?
N12 C11 C24 C23 0.0(3) . . . . ?
C16 C11 C24 C23 -179.7(2) . . . . ?
N12 C11 C24 C19 179.10(19) . . . . ?
C16 C11 C24 C19 -0.5(3) . . . . ?
N12 C13 C25 N31 -166.7(2) . . . . ?
C14 C13 C25 N31 12.2(3) . . . . ?
C13 C25 N31 C31 178.84(18) . . . . ?
C32 C31 N31 C25 -119.8(2) . . . . ?
C31 C31 N31 C25 120.2(2) 7 . . . ?
N31 C31 C32 C33 -174.57(19) . . . . ?
C31 C31 C32 C33 -56.3(3) 7 . . . ?
C31 C32 C33 C33 56.6(3) . . . 7 ?
